data_1569959
loop_
_publ_author_name
'Jiao, Jianmin'
'Li, Heng'
'Xie, Wang'
'Zhao, Yue'
'Lin, Chen'
'Jiang, Juli'
'Wang, Leyong'

_publ_section_title
;
 Host-guest system of a phosphorylated macrocycle assisting structure
 determination of oily molecules in single-crystal form.
;
_journal_issue 41
_journal_name_full 'Chemical science'
_journal_page_first 11402
_journal_page_last 11409
_journal_paper_doi 10.1039/d3sc02995f
_journal_volume 14
_journal_year 2023
_chemical_formula_moiety 'C45 H39 O9 P3, 2(C10 H12 O2)'
_chemical_formula_sum 'C65 H63 O13 P3'
_chemical_formula_weight 1145.06
_space_group_crystal_system monoclinic
_space_group_IT_number 14
_space_group_name_Hall '-P 2yn'
_space_group_name_H-M_alt 'P 1 21/n 1'
_atom_sites_solution_hydrogens geom
_atom_sites_solution_primary dual
_audit_creation_date 2023-01-08
_audit_creation_method
;
Olex2 1.3
(compiled 2020.02.04 svn.rd84adfe8 for OlexSys, GUI svn.r6032)
;
_audit_update_record
;
2023-03-27 deposited with the CCDC.	2023-09-25 downloaded from the CCDC.
;
_cell_angle_alpha 90
_cell_angle_beta 94.660(2)
_cell_angle_gamma 90
_cell_formula_units_Z 4
_cell_length_a 9.6266(4)
_cell_length_b 25.9063(10)
_cell_length_c 22.4427(9)
_cell_measurement_reflns_used 9851
_cell_measurement_temperature 193.0
_cell_measurement_theta_max 68.46
_cell_measurement_theta_min 3.94
_cell_volume 5578.5(4)
_computing_cell_refinement 'SAINT V8.40B (?, 2016)'
_computing_data_reduction 'SAINT V8.40B (?, 2016)'
_computing_molecular_graphics 'Olex2 1.3 (Dolomanov et al., 2009)'
_computing_publication_material 'Olex2 1.3 (Dolomanov et al., 2009)'
_computing_structure_refinement 'SHELXL 2014/7 (Sheldrick, 2015)'
_computing_structure_solution 'SHELXT 2018/2 (Sheldrick, 2018)'
_diffrn_ambient_temperature 193.0
_diffrn_measured_fraction_theta_full 1.000
_diffrn_measured_fraction_theta_max 0.996
_diffrn_measurement_device_type 'Bruker APEX-II CCD'
_diffrn_measurement_method '\f and \w scans'
_diffrn_radiation_type CuK\a
_diffrn_radiation_wavelength 1.54178
_diffrn_reflns_av_R_equivalents 0.0829
_diffrn_reflns_av_unetI/netI 0.0394
_diffrn_reflns_Laue_measured_fraction_full 1.000
_diffrn_reflns_Laue_measured_fraction_max 0.996
_diffrn_reflns_limit_h_max 11
_diffrn_reflns_limit_h_min -11
_diffrn_reflns_limit_k_max 31
_diffrn_reflns_limit_k_min -30
_diffrn_reflns_limit_l_max 27
_diffrn_reflns_limit_l_min -27
_diffrn_reflns_number 79333
_diffrn_reflns_point_group_measured_fraction_full 1.000
_diffrn_reflns_point_group_measured_fraction_max 0.996
_diffrn_reflns_theta_full 67.679
_diffrn_reflns_theta_max 68.616
_diffrn_reflns_theta_min 2.610
_diffrn_source_current 1.1
_diffrn_source_power 0.055
_diffrn_source_voltage 50.0
_diffrn_standards_number 0
_exptl_absorpt_coefficient_mu 1.540
_exptl_absorpt_correction_T_max 0.7531
_exptl_absorpt_correction_T_min 0.6100
_exptl_absorpt_correction_type multi-scan
_exptl_absorpt_process_details
;
SADABS-2016/2 (Bruker,2016/2) was used for absorption correction.
wR2(int) was 0.1579 before and 0.0906 after correction.
The Ratio of minimum to maximum transmission is 0.8100.
The \l/2 correction factor is Not present.
;
_exptl_crystal_colour clear
_exptl_crystal_colour_lustre clear
_exptl_crystal_density_diffrn 1.363
_exptl_crystal_description block
_exptl_crystal_F_000 2408
_exptl_crystal_size_max 0.15
_exptl_crystal_size_mid 0.14
_exptl_crystal_size_min 0.12
_refine_diff_density_max 0.867
_refine_diff_density_min -0.377
_refine_diff_density_rms 0.050
_refine_ls_extinction_method none
_refine_ls_goodness_of_fit_ref 1.067
_refine_ls_hydrogen_treatment constr
_refine_ls_matrix_type full
_refine_ls_number_parameters 803
_refine_ls_number_reflns 10272
_refine_ls_number_restraints 11
_refine_ls_restrained_S_all 1.076
_refine_ls_R_factor_all 0.0591
_refine_ls_R_factor_gt 0.0486
_refine_ls_shift/su_max 0.001
_refine_ls_shift/su_mean 0.000
_refine_ls_structure_factor_coef Fsqd
_refine_ls_weighting_details 'w=1/[\s^2^(Fo^2^)+(0.0723P)^2^+2.4460P] where P=(Fo^2^+2Fc^2^)/3'
_refine_ls_weighting_scheme calc
_refine_ls_wR_factor_gt 0.1313
_refine_ls_wR_factor_ref 0.1380
_reflns_Friedel_coverage 0.000
_reflns_number_gt 8321
_reflns_number_total 10272
_reflns_threshold_expression 'I > 2\s(I)'
_cod_data_source_file d3sc02995f2.cif
_cod_data_source_block jjm-322
_cod_depositor_comments 'Adding full bibliography for 1569950--1569976.cif.'
_cod_database_code 1569959
_shelx_shelxl_version_number 2014/7
_shelx_space_group_comment
;
The symmetry employed for this shelxl refinement is uniquely defined
by the following loop, which should always be used as a source of
symmetry information in preference to the above space-group names.
They are only intended as comments.
;
_shelx_estimated_absorpt_t_max 0.837
_shelx_estimated_absorpt_t_min 0.802
_olex2_refinement_description
;
1. Fixed Uiso
 At 1.2 times of:
  All C(H) groups, All C(H,H) groups, All C(H,H,H,H) groups
 At 1.5 times of:
  All C(H,H,H) groups, All O(H) groups
2. Restrained distances
 C15-C14 = C13-C12
 1.34 with sigma of 0.02
 C14-C01V = C12-C01V
 1.5 with sigma of 0.02
 C01V-C13
 2.4 with sigma of 0.04
 C01V-C15
 2.4 with sigma of 0.04
3. Rigid bond restraints
 C01Z, C01X
 with sigma for 1-2 distances of 0.004 and sigma for 1-3 distances of 0.004
 O00G, C01F
 with sigma for 1-2 distances of 0.002 and sigma for 1-3 distances of 0.002
 C01Q, C01P
 with sigma for 1-2 distances of 0.004 and sigma for 1-3 distances of 0.004
 C01P, C01F
 with sigma for 1-2 distances of 0.004 and sigma for 1-3 distances of 0.004
 C01M, C01Q
 with sigma for 1-2 distances of 0.002 and sigma for 1-3 distances of 0.002
4. Others
 Sof(H01D)=Sof(C0)=Sof(H0)=Sof(C1)=Sof(H1)=Sof(C7)=Sof(H7)=Sof(C6)=Sof(H6)=1-
 FVAR(1)
 Sof(C4)=Sof(H4)=Sof(C5)=Sof(H5)=Sof(H01N)=Sof(C3)=Sof(H3)=Sof(C2)=Sof(H2)=
 FVAR(1)
 Sof(C8)=Sof(H8)=Sof(H02A)=Sof(C9)=Sof(H9)=1-FVAR(2)
 Sof(H021)=Sof(C10)=Sof(H10)=Sof(C11)=Sof(H11)=FVAR(2)
 Sof(HD)=Sof(HE)=Sof(C12)=Sof(H12A)=Sof(C13)=Sof(H13A)=Sof(H13B)=1-FVAR(3)
 Sof(H16)=Sof(HF)=Sof(C14)=Sof(H14A)=Sof(C15)=Sof(H15A)=Sof(H15B)=FVAR(3)
5.a Secondary CH2 refined with riding coordinates:
 C00P(H00A,H00B), C00S(H00C,H00D), C00T(H00E,H00F), C01V(HD,HE), C01V(H16,HF),
 C01X(H20,HG)
5.b Aromatic/amide H refined with riding coordinates:
 C4(H4), C5(H5), C01N(H01D), C01N(H01N), C3(H3), C2(H2), C0(H0), C1(H1),
 C7(H7), C6(H6), C019(H019), C01G(H13), C01I(H17), C01J(H18), C01L(H01U),
 C01P(H14), C01Q(H15), C01R(H01V), C01S(H01W), C01T(H01X), C01U(H01Y),
 C01W(H01Z), C01Y(H01), C01Z(H21), C8(H8), C021(H02A), C021(H021), C12(H12A),
 C9(H9), C10(H10), C11(H11), C14(H14A)
5.c Fitted hexagon refined as free rotating group:
 C014(C4,C5,C01N,C3,C2)
5.d X=CH2 refined with riding coordinates:
 C026(H02B,H02C), C13(H13A,H13B), C15(H15A,H15B)
5.e Idealised Me refined as rotating group:
 C013(H01A,H01B,H01C), C016(H01E,H01F,H01G), C018(H01H,H01I,H01J), C01A(H12,H,
 HA), C01B(H01K,H01L,H01M), C01C(H01O,H01P,H01Q), C01D(H01R,H01S,H01T),
 C01O(H19,HB,HC)
5.f Idealised tetrahedral OH refined as rotating group:
 O00C(H00H), O00G(H00G)
;
_olex2_submission_special_instructions 'No special instructions were received'

loop_
_space_group_symop_operation_xyz
'x, y, z'
'-x+1/2, y+1/2, -z+1/2'
'-x, -y, -z'
'x-1/2, -y-1/2, z-1/2'

loop_
_atom_site_label
_atom_site_type_symbol
_atom_site_fract_x
_atom_site_fract_y
_atom_site_fract_z
_atom_site_U_iso_or_equiv
_atom_site_adp_type
_atom_site_occupancy
_atom_site_site_symmetry_order
_atom_site_calc_flag
_atom_site_refinement_flags_posn
_atom_site_refinement_flags_adp
_atom_site_refinement_flags_occupancy
_atom_site_disorder_assembly
_atom_site_disorder_group
P001 P 0.37293(5) 0.57647(2) 0.67068(2) 0.03139(13) Uani 1 1 d . . . . .
P002 P 0.25565(6) 0.81744(2) 0.51435(3) 0.03871(14) Uani 1 1 d . . . . .
P003 P 0.12276(6) 0.56339(2) 0.34903(2) 0.04081(15) Uani 1 1 d . . . . .
O004 O 0.47756(15) 0.59348(6) 0.63072(6) 0.0364(3) Uani 1 1 d . . . . .
O005 O 0.25921(15) 0.53918(6) 0.63973(6) 0.0337(3) Uani 1 1 d . . . . .
O006 O 0.28696(15) 0.62260(6) 0.69597(6) 0.0340(3) Uani 1 1 d . . . . .
O007 O 0.13720(16) 0.80074(6) 0.46480(7) 0.0391(3) Uani 1 1 d . . . . .
O008 O 0.06262(16) 0.53303(6) 0.40278(6) 0.0407(4) Uani 1 1 d . . . . .
O009 O 0.18956(16) 0.80551(6) 0.57562(7) 0.0399(3) Uani 1 1 d . . . . .
O00A O 0.04475(17) 0.61719(6) 0.34728(6) 0.0425(4) Uani 1 1 d . . . . .
O00B O 0.39138(17) 0.79385(7) 0.50807(8) 0.0498(4) Uani 1 1 d . . . . .
O00C O 0.73582(17) 0.62649(7) 0.67314(8) 0.0519(4) Uani 1 1 d . . . . .
H00H H 0.6575 0.6171 0.6576 0.078 Uiso 1 1 calc R U . . .
O00D O 0.27506(18) 0.56600(7) 0.35283(8) 0.0489(4) Uani 1 1 d . . . . .
O00E O 0.43080(18) 0.64646(8) 0.42586(8) 0.0513(4) Uani 1 1 d . . . . .
O00F O 0.94652(19) 0.67253(9) 0.73111(9) 0.0659(6) Uani 1 1 d . . . . .
O00G O 0.5153(3) 0.61793(10) 0.32167(9) 0.0711(6) Uani 1 1 d . U . . .
H00G H 0.4537 0.6057 0.3420 0.107 Uiso 1 1 calc R U . . .
C00H C 0.2176(2) 0.54214(8) 0.57783(9) 0.0305(4) Uani 1 1 d . . . . .
C00I C 0.12453(19) 0.58060(8) 0.55731(9) 0.0305(4) Uani 1 1 d . . . . .
C00J C 0.1621(2) 0.66778(8) 0.61419(9) 0.0308(4) Uani 1 1 d . . . . .
C00K C 0.0450(2) 0.66425(8) 0.43999(9) 0.0338(4) Uani 1 1 d . . . . .
C00L C 0.2680(2) 0.50328(8) 0.54275(9) 0.0340(4) Uani 1 1 d . . . . .
C00M C 0.1377(2) 0.71462(8) 0.58354(9) 0.0320(4) Uani 1 1 d . . . . .
C00N C 0.2646(2) 0.66795(8) 0.66160(9) 0.0317(4) Uani 1 1 d . . . . .
C00O C 0.2172(2) 0.50120(8) 0.48263(9) 0.0339(4) Uani 1 1 d . . . . .
C00P C 0.0732(2) 0.61955(8) 0.60128(9) 0.0319(4) Uani 1 1 d . . . . .
H00A H 0.0640 0.6015 0.6397 0.038 Uiso 1 1 calc R U . . .
H00B H -0.0213 0.6308 0.5860 0.038 Uiso 1 1 calc R U . . .
C00Q C 0.0754(2) 0.57904(8) 0.49642(9) 0.0316(4) Uani 1 1 d . . . . .
C00R C 0.0857(2) 0.66080(9) 0.38196(9) 0.0362(4) Uani 1 1 d . . . . .
C00S C -0.0262(2) 0.61858(9) 0.46705(9) 0.0346(4) Uani 1 1 d . . . . .
H00C H -0.0864 0.6012 0.4353 0.041 Uiso 1 1 calc R U . . .
H00D H -0.0870 0.6315 0.4973 0.041 Uiso 1 1 calc R U . . .
C00T C 0.0243(2) 0.72154(8) 0.53269(9) 0.0336(4) Uani 1 1 d . . . . .
H00E H -0.0110 0.7574 0.5340 0.040 Uiso 1 1 calc R U . . .
H00F H -0.0540 0.6982 0.5398 0.040 Uiso 1 1 calc R U . . .
C00U C 0.0690(2) 0.71112(8) 0.46999(9) 0.0327(4) Uani 1 1 d . . . . .
C00V C 0.1298(2) 0.75075(9) 0.43924(10) 0.0359(4) Uani 1 1 d . . . . .
C00W C 0.1224(2) 0.53874(8) 0.46220(9) 0.0337(4) Uani 1 1 d . . . . .
C00X C 0.2168(2) 0.75719(8) 0.60360(9) 0.0346(4) Uani 1 1 d . . . . .
C00Y C 0.3425(2) 0.71047(8) 0.68167(9) 0.0344(4) Uani 1 1 d . . . . .
C00Z C 0.1543(2) 0.69939(9) 0.35300(10) 0.0392(5) Uani 1 1 d . . . . .
C010 C 0.3166(2) 0.75724(9) 0.65195(9) 0.0370(5) Uani 1 1 d . . . . .
C011 C 0.1758(2) 0.74661(9) 0.38235(10) 0.0386(5) Uani 1 1 d . . . . .
C012 C 0.7575(2) 0.67674(10) 0.65947(11) 0.0455(6) Uani 1 1 d . . . . .
C013 C 0.2611(3) 0.45962(9) 0.44131(10) 0.0424(5) Uani 1 1 d . . . . .
H01A H 0.3421 0.4714 0.4213 0.064 Uiso 1 1 calc R U . . .
H01B H 0.1841 0.4520 0.4113 0.064 Uiso 1 1 calc R U . . .
H01C H 0.2857 0.4284 0.4644 0.064 Uiso 1 1 calc R U . . .
C014 C 0.4379(2) 0.54300(9) 0.73600(8) 0.0413(5) Uani 1 1 d G . . . .
C4 C 0.5406(9) 0.5675(2) 0.7728(3) 0.106(5) Uani 0.411(10) 1 d G . P A 1
H4 H 0.5677 0.6018 0.7642 0.127 Uiso 0.411(10) 1 calc R U P A 1
C5 C 0.6036(9) 0.5419(2) 0.8223(3) 0.118(5) Uani 0.411(10) 1 d G . P A 1
H5 H 0.6738 0.5587 0.8475 0.142 Uiso 0.411(10) 1 calc R U P A 1
C01N C 0.5640(4) 0.49174(14) 0.83492(11) 0.0837(12) Uani 1 1 d G . . A .
H01D H 0.5966 0.4720 0.8689 0.100 Uiso 0.589(10) 1 calc R U P A 2
H01N H 0.6071 0.4742 0.8687 0.100 Uiso 0.411(10) 1 calc R U P A 1
C3 C 0.4613(11) 0.4672(2) 0.7981(3) 0.176(11) Uani 0.411(10) 1 d G . P A 1
H3 H 0.4342 0.4329 0.8067 0.211 Uiso 0.411(10) 1 calc R U P A 1
C2 C 0.3982(10) 0.4928(2) 0.7486(3) 0.140(8) Uani 0.411(10) 1 d G . P A 1
H2 H 0.3280 0.4761 0.7235 0.169 Uiso 0.411(10) 1 calc R U P A 1
C0 C 0.4497(8) 0.56735(19) 0.7928(2) 0.0585(18) Uani 0.589(10) 1 d . . P A 2
H0 H 0.4109 0.6007 0.7975 0.070 Uiso 0.589(10) 1 calc R U P A 2
C1 C 0.5176(9) 0.5426(2) 0.8414(2) 0.069(2) Uani 0.589(10) 1 d . . P A 2
H1 H 0.5326 0.5598 0.8787 0.083 Uiso 0.589(10) 1 calc R U P A 2
C7 C 0.5616(11) 0.4723(3) 0.7817(3) 0.109(4) Uani 0.589(10) 1 d . . P A 2
H7 H 0.6056 0.4400 0.7764 0.131 Uiso 0.589(10) 1 calc R U P A 2
C6 C 0.4967(10) 0.4971(3) 0.7320(2) 0.091(3) Uani 0.589(10) 1 d . . P A 2
H6 H 0.4946 0.4807 0.6941 0.109 Uiso 0.589(10) 1 calc R U P A 2
C015 C 0.2486(3) 0.88615(10) 0.51023(11) 0.0459(5) Uani 1 1 d . . . . .
C016 C 0.4474(3) 0.70533(10) 0.73511(10) 0.0438(5) Uani 1 1 d . . . . .
H01E H 0.4028 0.6892 0.7682 0.066 Uiso 1 1 calc R U . . .
H01F H 0.4820 0.7396 0.7474 0.066 Uiso 1 1 calc R U . . .
H01G H 0.5254 0.6838 0.7245 0.066 Uiso 1 1 calc R U . . .
C017 C 0.5366(2) 0.67468(11) 0.40527(12) 0.0509(6) Uani 1 1 d . . . . .
C018 C 0.3707(3) 0.46429(9) 0.56949(11) 0.0467(6) Uani 1 1 d . . . . .
H01H H 0.3204 0.4361 0.5873 0.070 Uiso 1 1 calc R U . . .
H01I H 0.4331 0.4809 0.6004 0.070 Uiso 1 1 calc R U . . .
H01J H 0.4255 0.4505 0.5382 0.070 Uiso 1 1 calc R U . . .
C019 C 0.6732(3) 0.70447(11) 0.61809(12) 0.0511(6) Uani 1 1 d . . . . .
H019 H 0.5962 0.6878 0.5970 0.061 Uiso 1 1 calc R U . . .
C01A C 0.4131(3) 0.65026(11) 0.48793(11) 0.0502(6) Uani 1 1 d . . . . .
H12 H 0.3819 0.6852 0.4971 0.075 Uiso 1 1 calc R U . . .
H H 0.5020 0.6431 0.5109 0.075 Uiso 1 1 calc R U . . .
HA H 0.3433 0.6251 0.4986 0.075 Uiso 1 1 calc R U . . .
C01B C 0.2449(3) 0.79196(11) 0.35527(11) 0.0504(6) Uani 1 1 d . . . . .
H01K H 0.1915 0.8234 0.3619 0.076 Uiso 1 1 calc R U . . .
H01L H 0.2484 0.7863 0.3122 0.076 Uiso 1 1 calc R U . . .
H01M H 0.3399 0.7958 0.3741 0.076 Uiso 1 1 calc R U . . .
C01C C 0.2051(3) 0.68968(11) 0.29200(10) 0.0490(6) Uani 1 1 d . . . . .
H01O H 0.3010 0.6767 0.2966 0.074 Uiso 1 1 calc R U . . .
H01P H 0.2023 0.7220 0.2692 0.074 Uiso 1 1 calc R U . . .
H01Q H 0.1449 0.6641 0.2707 0.074 Uiso 1 1 calc R U . . .
C01D C 0.3910(3) 0.80640(10) 0.67120(11) 0.0486(6) Uani 1 1 d . . . . .
H01R H 0.4849 0.8062 0.6573 0.073 Uiso 1 1 calc R U . . .
H01S H 0.3975 0.8089 0.7149 0.073 Uiso 1 1 calc R U . . .
H01T H 0.3389 0.8361 0.6539 0.073 Uiso 1 1 calc R U . . .
C01E C 0.8703(3) 0.70227(12) 0.69051(12) 0.0525(7) Uani 1 1 d . . . . .
C01F C 0.5797(3) 0.65856(13) 0.35172(14) 0.0630(7) Uani 1 1 d . U . . .
C01G C 0.5985(3) 0.71755(12) 0.43412(15) 0.0599(7) Uani 1 1 d . . . . .
H13 H 0.5656 0.7289 0.4707 0.072 Uiso 1 1 calc R U . . .
C01H C 0.0416(3) 0.53152(11) 0.28511(11) 0.0568(7) Uani 1 1 d . . . . .
C01I C 0.8955(3) 0.75380(13) 0.67771(14) 0.0655(9) Uani 1 1 d . . . . .
H17 H 0.9733 0.7706 0.6979 0.079 Uiso 1 1 calc R U . . .
C01J C 0.6988(3) 0.75607(12) 0.60669(14) 0.0602(7) Uani 1 1 d . . . . .
H18 H 0.6390 0.7743 0.5782 0.072 Uiso 1 1 calc R U . . .
C01K C 0.8104(3) 0.78123(13) 0.63640(16) 0.0668(9) Uani 1 1 d . . . . .
C01L C 0.2472(5) 0.99237(13) 0.49983(17) 0.0833(11) Uani 1 1 d . . . . .
H01U H 0.2463 1.0289 0.4963 0.100 Uiso 1 1 calc R U . . .
C01M C 0.7075(3) 0.74409(14) 0.41047(16) 0.0725(9) Uani 1 1 d . U . . .
C01O C 1.0507(3) 0.69827(18) 0.76947(14) 0.0828(12) Uani 1 1 d . . . . .
H19 H 1.1181 0.7149 0.7452 0.124 Uiso 1 1 calc R U . . .
HB H 1.0989 0.6731 0.7963 0.124 Uiso 1 1 calc R U . . .
HC H 1.0064 0.7245 0.7931 0.124 Uiso 1 1 calc R U . . .
C01P C 0.6929(4) 0.68406(16) 0.32850(16) 0.0790(9) Uani 1 1 d . U . . .
H14 H 0.7279 0.6728 0.2923 0.095 Uiso 1 1 calc R U . . .
C01Q C 0.7526(3) 0.72631(16) 0.35985(18) 0.0804(9) Uani 1 1 d . U . . .
H15 H 0.8293 0.7432 0.3442 0.096 Uiso 1 1 calc R U . . .
C01R C 0.1605(4) 0.91537(12) 0.54137(17) 0.0797(10) Uani 1 1 d . . . . .
H01V H 0.0983 0.8992 0.5663 0.096 Uiso 1 1 calc R U . . .
C01S C 0.3356(4) 0.91090(13) 0.47334(18) 0.0779(10) Uani 1 1 d . . . . .
H01W H 0.3974 0.8913 0.4514 0.094 Uiso 1 1 calc R U . . .
C01T C 0.0852(4) 0.48255(16) 0.27193(15) 0.0844(11) Uani 1 1 d . . . . .
H01X H 0.1553 0.4662 0.2976 0.101 Uiso 1 1 calc R U . . .
C01U C 0.3328(5) 0.96411(15) 0.4684(2) 0.0933(13) Uani 1 1 d . . . . .
H01Y H 0.3920 0.9809 0.4426 0.112 Uiso 1 1 calc R U . . .
C01V C 0.7679(4) 0.79333(17) 0.44106(18) 0.0861(12) Uani 1 1 d D . . . .
HD H 0.7950 0.7857 0.4836 0.103 Uiso 0.455(11) 1 calc R U P B 2
HE H 0.8533 0.8034 0.4221 0.103 Uiso 0.455(11) 1 calc R U P B 2
H16 H 0.8707 0.7902 0.4435 0.103 Uiso 0.545(11) 1 calc R U P B 1
HF H 0.7404 0.7932 0.4826 0.103 Uiso 0.545(11) 1 calc R U P B 1
C01W C 0.1630(6) 0.96877(14) 0.53617(19) 0.1009(15) Uani 1 1 d . . . . .
H01Z H 0.1039 0.9890 0.5588 0.121 Uiso 1 1 calc R U . . .
C01X C 0.8396(5) 0.83806(16) 0.6225(2) 0.1093(16) Uani 1 1 d . U . . .
H20 H 0.9245 0.8490 0.6472 0.131 Uiso 1 1 calc R U . . .
HG H 0.8595 0.8409 0.5801 0.131 Uiso 1 1 calc R U . . .
C01Y C 0.0280(6) 0.45698(18) 0.22173(19) 0.1068(15) Uani 1 1 d . . . . .
H01 H 0.0587 0.4232 0.2129 0.128 Uiso 1 1 calc R U . . .
C01Z C 0.7298(5) 0.87245(17) 0.6331(2) 0.0998(13) Uani 1 1 d . U . . .
H21 H 0.7150 0.8769 0.6741 0.120 Uiso 1 1 calc R U . . .
C8 C -0.0858(12) 0.5523(3) 0.2553(4) 0.070(2) Uani 0.64(2) 1 d . . P C 2
H8 H -0.1275 0.5826 0.2697 0.085 Uiso 0.64(2) 1 calc R U P C 2
C021 C -0.0721(8) 0.4803(2) 0.1852(2) 0.138(2) Uani 1 1 d . . . . .
H02A H -0.0964 0.4669 0.1463 0.166 Uiso 0.64(2) 1 calc R U P C 2
H021 H -0.1454 0.4624 0.1632 0.166 Uiso 0.36(2) 1 calc R U P C 1
C12 C 0.6805(8) 0.8324(3) 0.4379(3) 0.053(2) Uani 0.455(11) 1 d D . P B 2
H12A H 0.5846 0.8252 0.4412 0.064 Uiso 0.455(11) 1 calc R U P B 2
C026 C 0.6496(8) 0.8978(2) 0.5983(3) 0.160(3) Uani 1 1 d . . . . .
H02B H 0.6569 0.8958 0.5564 0.192 Uiso 1 1 calc R U . . .
H02C H 0.5808 0.9193 0.6135 0.192 Uiso 1 1 calc R U . . .
C9 C -0.1439(13) 0.5272(4) 0.2061(5) 0.096(3) Uani 0.64(2) 1 d . . P C 2
H9 H -0.2280 0.5392 0.1856 0.115 Uiso 0.64(2) 1 calc R U P C 2
C13 C 0.7198(16) 0.8844(4) 0.4298(7) 0.152(7) Uani 0.455(11) 1 d D . P B 2
H13A H 0.8148 0.8928 0.4263 0.182 Uiso 0.455(11) 1 calc R U P B 2
H13B H 0.6512 0.9108 0.4279 0.182 Uiso 0.455(11) 1 calc R U P B 2
C10 C -0.016(3) 0.5563(5) 0.2376(7) 0.075(5) Uani 0.36(2) 1 d . . P C 1
H10 H -0.0311 0.5925 0.2397 0.090 Uiso 0.36(2) 1 calc R U P C 1
C11 C -0.056(3) 0.5296(6) 0.1837(7) 0.101(8) Uani 0.36(2) 1 d . . P C 1
H11 H -0.0713 0.5478 0.1471 0.121 Uiso 0.36(2) 1 calc R U P C 1
C14 C 0.7300(9) 0.8476(4) 0.4141(4) 0.096(4) Uani 0.545(11) 1 d D . P B 1
H14A H 0.6350 0.8579 0.4095 0.115 Uiso 0.545(11) 1 calc R U P B 1
C15 C 0.8211(11) 0.8774(3) 0.3985(5) 0.127(5) Uani 0.545(11) 1 d D . P B 1
H15A H 0.9163 0.8675 0.4029 0.152 Uiso 0.545(11) 1 calc R U P B 1
H15B H 0.7956 0.9102 0.3822 0.152 Uiso 0.545(11) 1 calc R U P B 1

loop_
_atom_site_aniso_label
_atom_site_aniso_U_11
_atom_site_aniso_U_22
_atom_site_aniso_U_33
_atom_site_aniso_U_23
_atom_site_aniso_U_13
_atom_site_aniso_U_12
P001 0.0347(3) 0.0302(3) 0.0293(2) 0.0019(2) 0.00306(19) 0.0008(2)
P002 0.0385(3) 0.0320(3) 0.0459(3) 0.0058(2) 0.0046(2) 0.0003(2)
P003 0.0509(3) 0.0391(3) 0.0320(3) -0.0023(2) 0.0004(2) -0.0003(2)
O004 0.0346(7) 0.0395(8) 0.0356(7) 0.0011(6) 0.0059(6) -0.0006(6)
O005 0.0382(7) 0.0307(8) 0.0324(7) 0.0024(6) 0.0039(6) -0.0016(6)
O006 0.0408(7) 0.0315(8) 0.0303(7) 0.0024(6) 0.0063(6) 0.0029(6)
O007 0.0412(8) 0.0308(8) 0.0452(8) 0.0049(6) 0.0033(6) 0.0012(6)
O008 0.0480(9) 0.0392(9) 0.0340(7) -0.0014(6) -0.0026(6) -0.0033(7)
O009 0.0452(8) 0.0286(8) 0.0466(8) 0.0032(6) 0.0070(7) 0.0033(6)
O00A 0.0506(9) 0.0405(9) 0.0355(8) -0.0006(7) -0.0030(6) 0.0019(7)
O00B 0.0398(8) 0.0512(10) 0.0587(10) 0.0085(8) 0.0062(7) 0.0034(7)
O00C 0.0404(9) 0.0524(11) 0.0621(10) -0.0113(9) -0.0016(8) -0.0078(8)
O00D 0.0520(10) 0.0491(10) 0.0464(9) -0.0025(8) 0.0094(7) 0.0034(8)
O00E 0.0447(9) 0.0598(11) 0.0506(9) 0.0053(8) 0.0113(7) -0.0088(8)
O00F 0.0448(10) 0.0914(16) 0.0608(11) -0.0288(11) -0.0005(8) -0.0121(10)
O00G 0.0841(15) 0.0785(15) 0.0543(11) 0.0183(10) 0.0280(10) 0.0274(11)
C00H 0.0308(9) 0.0301(10) 0.0309(9) 0.0026(8) 0.0042(7) -0.0050(8)
C00I 0.0269(9) 0.0299(10) 0.0357(10) 0.0025(8) 0.0079(7) -0.0049(7)
C00J 0.0306(9) 0.0311(10) 0.0320(9) 0.0003(8) 0.0104(7) 0.0019(8)
C00K 0.0270(9) 0.0359(11) 0.0381(10) 0.0060(9) 0.0003(8) 0.0034(8)
C00L 0.0327(10) 0.0291(10) 0.0404(11) 0.0005(9) 0.0041(8) -0.0024(8)
C00M 0.0304(9) 0.0323(11) 0.0345(10) 0.0007(8) 0.0096(8) 0.0031(8)
C00N 0.0374(10) 0.0291(10) 0.0298(9) 0.0019(8) 0.0096(8) 0.0035(8)
C00O 0.0354(10) 0.0291(10) 0.0378(10) -0.0016(8) 0.0070(8) -0.0040(8)
C00P 0.0295(9) 0.0321(11) 0.0352(10) 0.0033(8) 0.0089(8) -0.0004(8)
C00Q 0.0275(9) 0.0307(10) 0.0371(10) 0.0028(8) 0.0049(8) -0.0033(8)
C00R 0.0363(10) 0.0357(11) 0.0357(10) 0.0014(9) -0.0020(8) 0.0038(9)
C00S 0.0285(9) 0.0371(11) 0.0379(10) 0.0020(9) 0.0007(8) -0.0017(8)
C00T 0.0309(9) 0.0325(11) 0.0382(10) 0.0041(9) 0.0075(8) 0.0046(8)
C00U 0.0272(9) 0.0339(11) 0.0368(10) 0.0044(8) 0.0020(8) 0.0036(8)
C00V 0.0323(10) 0.0339(11) 0.0411(11) 0.0041(9) 0.0014(8) 0.0032(8)
C00W 0.0352(10) 0.0344(11) 0.0315(10) -0.0005(8) 0.0029(8) -0.0059(8)
C00X 0.0394(10) 0.0279(10) 0.0376(10) 0.0030(8) 0.0100(8) 0.0037(8)
C00Y 0.0372(10) 0.0338(11) 0.0328(10) -0.0029(8) 0.0064(8) 0.0011(8)
C00Z 0.0375(10) 0.0440(13) 0.0358(11) 0.0091(9) 0.0018(8) 0.0061(9)
C010 0.0396(11) 0.0336(11) 0.0386(11) -0.0037(9) 0.0078(9) -0.0019(9)
C011 0.0381(11) 0.0395(12) 0.0383(11) 0.0105(9) 0.0030(8) 0.0034(9)
C012 0.0385(11) 0.0507(14) 0.0491(13) -0.0199(11) 0.0150(10) -0.0094(10)
C013 0.0505(13) 0.0359(12) 0.0413(12) -0.0065(10) 0.0056(9) 0.0018(10)
C014 0.0482(12) 0.0415(13) 0.0342(11) 0.0047(9) 0.0028(9) 0.0068(10)
C4 0.086(8) 0.133(10) 0.090(8) 0.054(7) -0.042(6) -0.035(7)
C5 0.070(7) 0.179(14) 0.099(8) 0.053(9) -0.030(6) -0.005(8)
C01N 0.120(3) 0.087(3) 0.0423(15) 0.0136(16) -0.0069(17) 0.044(2)
C3 0.37(3) 0.071(8) 0.076(9) 0.034(7) -0.069(14) -0.059(14)
C2 0.27(2) 0.080(8) 0.058(6) 0.040(6) -0.056(9) -0.084(11)
C0 0.099(5) 0.037(2) 0.037(2) 0.0017(18) -0.008(2) 0.007(3)
C1 0.107(5) 0.058(3) 0.038(2) 0.003(2) -0.018(3) 0.006(3)
C7 0.196(9) 0.090(6) 0.038(3) 0.004(3) -0.007(4) 0.101(6)
C6 0.174(8) 0.067(4) 0.029(2) 0.000(2) -0.007(3) 0.067(5)
C015 0.0514(13) 0.0356(12) 0.0492(13) 0.0077(10) -0.0042(10) -0.0058(10)
C016 0.0504(13) 0.0406(13) 0.0392(11) -0.0042(10) -0.0030(10) -0.0027(10)
C017 0.0333(11) 0.0609(16) 0.0594(15) 0.0267(13) 0.0101(10) 0.0095(11)
C018 0.0509(13) 0.0354(12) 0.0520(13) -0.0068(10) -0.0064(10) 0.0092(10)
C019 0.0477(13) 0.0533(15) 0.0537(14) -0.0117(12) 0.0121(11) -0.0106(11)
C01A 0.0445(12) 0.0547(16) 0.0527(14) 0.0001(12) 0.0118(10) -0.0067(11)
C01B 0.0571(14) 0.0479(15) 0.0471(13) 0.0120(11) 0.0100(11) -0.0049(11)
C01C 0.0620(15) 0.0501(15) 0.0355(11) 0.0084(10) 0.0068(10) 0.0067(12)
C01D 0.0594(15) 0.0359(13) 0.0499(13) -0.0027(10) -0.0002(11) -0.0067(11)
C01E 0.0387(12) 0.0705(18) 0.0503(14) -0.0273(13) 0.0152(11) -0.0120(12)
C01F 0.0541(15) 0.0713(18) 0.0652(17) 0.0327(13) 0.0139(12) 0.0204(12)
C01G 0.0351(12) 0.0648(18) 0.0785(18) 0.0279(15) -0.0021(12) -0.0013(12)
C01H 0.0820(19) 0.0500(16) 0.0368(12) -0.0029(11) -0.0046(12) -0.0143(14)
C01I 0.0524(15) 0.073(2) 0.0751(19) -0.0424(17) 0.0313(14) -0.0281(15)
C01J 0.0636(16) 0.0532(17) 0.0673(17) -0.0055(14) 0.0267(14) -0.0088(13)
C01K 0.0623(17) 0.0596(19) 0.083(2) -0.0211(16) 0.0357(16) -0.0189(15)
C01L 0.134(3) 0.0329(15) 0.080(2) 0.0105(15) -0.010(2) -0.0105(18)
C01M 0.0370(13) 0.088(2) 0.0908(19) 0.0502(18) -0.0035(13) -0.0015(13)
C01O 0.0450(14) 0.141(4) 0.0629(18) -0.049(2) 0.0068(13) -0.0237(18)
C01P 0.074(2) 0.099(3) 0.0679(19) 0.0394(17) 0.0295(16) 0.0340(17)
C01Q 0.0447(15) 0.098(3) 0.099(2) 0.0547(18) 0.0046(14) 0.0044(15)
C01R 0.114(3) 0.0377(16) 0.093(2) 0.0082(16) 0.041(2) 0.0069(17)
C01S 0.084(2) 0.0503(18) 0.102(3) 0.0217(18) 0.027(2) -0.0044(16)
C01T 0.108(3) 0.078(2) 0.0650(19) -0.0326(18) -0.0059(18) 0.011(2)
C01U 0.109(3) 0.057(2) 0.114(3) 0.035(2) 0.013(2) -0.025(2)
C01V 0.0543(17) 0.112(3) 0.089(2) 0.032(2) -0.0136(16) -0.035(2)
C01W 0.169(5) 0.0405(18) 0.098(3) 0.0060(18) 0.042(3) 0.015(2)
C01X 0.109(3) 0.073(2) 0.155(4) -0.030(3) 0.069(3) -0.049(2)
C01Y 0.161(5) 0.085(3) 0.075(2) -0.040(2) 0.007(3) -0.016(3)
C01Z 0.125(3) 0.060(2) 0.117(3) 0.003(2) 0.027(3) -0.034(2)
C8 0.080(5) 0.072(4) 0.056(4) -0.004(3) -0.015(3) -0.012(3)
C021 0.229(7) 0.105(4) 0.071(3) -0.016(3) -0.046(3) -0.061(4)
C12 0.050(4) 0.060(4) 0.047(4) 0.010(3) -0.009(3) -0.017(3)
C026 0.185(6) 0.078(3) 0.210(7) 0.061(4) -0.028(5) -0.055(4)
C9 0.101(6) 0.107(6) 0.072(5) -0.019(4) -0.032(5) -0.023(5)
C13 0.197(14) 0.078(7) 0.200(14) 0.085(9) 0.136(12) 0.062(8)
C10 0.109(13) 0.056(6) 0.053(7) 0.002(5) -0.031(7) -0.021(7)
C11 0.16(2) 0.083(8) 0.047(6) -0.007(6) -0.034(9) -0.021(10)
C14 0.049(4) 0.165(11) 0.071(5) -0.009(6) -0.007(3) 0.002(5)
C15 0.103(7) 0.070(5) 0.202(12) -0.041(6) -0.021(7) 0.000(5)

loop_
_atom_type_symbol
_atom_type_description
_atom_type_scat_dispersion_real
_atom_type_scat_dispersion_imag
_atom_type_scat_source
C C 0.0181 0.0091 'International Tables Vol C Tables 4.2.6.8 and 6.1.1.4'
H H 0.0000 0.0000 'International Tables Vol C Tables 4.2.6.8 and 6.1.1.4'
O O 0.0492 0.0322 'International Tables Vol C Tables 4.2.6.8 and 6.1.1.4'
P P 0.2955 0.4335 'International Tables Vol C Tables 4.2.6.8 and 6.1.1.4'

loop_
_geom_angle_atom_site_label_1
_geom_angle_atom_site_label_2
_geom_angle_atom_site_label_3
_geom_angle
_geom_angle_site_symmetry_1
_geom_angle_site_symmetry_3
_geom_angle_publ_flag
O004 P001 O005 113.60(8) . . ?
O004 P001 O006 113.34(9) . . ?
O004 P001 C014 115.99(10) . . ?
O005 P001 O006 104.80(8) . . ?
O005 P001 C014 104.47(10) . . ?
O006 P001 C014 103.41(9) . . ?
O007 P002 O009 103.74(9) . . ?
O007 P002 C015 102.33(10) . . ?
O009 P002 C015 102.85(11) . . ?
O00B P002 O007 114.59(10) . . ?
O00B P002 O009 115.20(10) . . ?
O00B P002 C015 116.35(12) . . ?
O008 P003 C01H 102.66(11) . . ?
O00A P003 O008 104.69(9) . . ?
O00A P003 C01H 102.24(12) . . ?
O00D P003 O008 113.83(10) . . ?
O00D P003 O00A 115.60(10) . . ?
O00D P003 C01H 116.15(13) . . ?
C00H O005 P001 121.97(12) . . ?
C00N O006 P001 119.51(12) . . ?
C00V O007 P002 122.90(13) . . ?
C00W O008 P003 121.19(13) . . ?
C00X O009 P002 118.86(13) . . ?
C00R O00A P003 125.55(13) . . ?
C012 O00C H00H 109.5 . . ?
C017 O00E C01A 116.6(2) . . ?
C01E O00F C01O 116.9(3) . . ?
C01F O00G H00G 109.5 . . ?
C00I C00H O005 119.09(18) . . ?
C00L C00H O005 115.61(18) . . ?
C00L C00H C00I 125.16(19) . . ?
C00H C00I C00P 119.61(18) . . ?
C00H C00I C00Q 117.13(19) . . ?
C00Q C00I C00P 123.12(18) . . ?
C00M C00J C00P 123.00(18) . . ?
C00N C00J C00M 116.84(19) . . ?
C00N C00J C00P 119.92(18) . . ?
C00R C00K C00S 119.6(2) . . ?
C00R C00K C00U 117.3(2) . . ?
C00U C00K C00S 123.09(19) . . ?
C00H C00L C00O 117.62(19) . . ?
C00H C00L C018 120.61(19) . . ?
C00O C00L C018 121.7(2) . . ?
C00J C00M C00T 123.29(19) . . ?
C00X C00M C00J 117.42(19) . . ?
C00X C00M C00T 119.18(19) . . ?
C00J C00N O006 118.85(18) . . ?
C00Y C00N O006 115.37(18) . . ?
C00Y C00N C00J 125.61(19) . . ?
C00L C00O C013 121.9(2) . . ?
C00W C00O C00L 117.48(19) . . ?
C00W C00O C013 120.61(19) . . ?
C00I C00P C00J 117.30(16) . . ?
C00I C00P H00A 108.0 . . ?
C00I C00P H00B 108.0 . . ?
C00J C00P H00A 108.0 . . ?
C00J C00P H00B 108.0 . . ?
H00A C00P H00B 107.2 . . ?
C00I C00Q C00S 123.46(19) . . ?
C00W C00Q C00I 117.21(19) . . ?
C00W C00Q C00S 119.32(18) . . ?
C00K C00R O00A 118.7(2) . . ?
C00Z C00R O00A 116.16(19) . . ?
C00Z C00R C00K 124.9(2) . . ?
C00K C00S C00Q 113.63(16) . . ?
C00K C00S H00C 108.8 . . ?
C00K C00S H00D 108.8 . . ?
C00Q C00S H00C 108.8 . . ?
C00Q C00S H00D 108.8 . . ?
H00C C00S H00D 107.7 . . ?
C00M C00T H00E 108.4 . . ?
C00M C00T H00F 108.4 . . ?
C00M C00T C00U 115.50(16) . . ?
H00E C00T H00F 107.5 . . ?
C00U C00T H00E 108.4 . . ?
C00U C00T H00F 108.4 . . ?
C00K C00U C00T 123.30(19) . . ?
C00V C00U C00K 117.46(19) . . ?
C00V C00U C00T 119.14(19) . . ?
C00U C00V O007 118.90(19) . . ?
C011 C00V O007 115.70(19) . . ?
C011 C00V C00U 125.2(2) . . ?
C00O C00W O008 116.39(18) . . ?
C00O C00W C00Q 125.32(19) . . ?
C00Q C00W O008 118.15(18) . . ?
C00M C00X O009 118.70(18) . . ?
C010 C00X O009 115.90(19) . . ?
C010 C00X C00M 125.3(2) . . ?
C00N C00Y C010 117.57(19) . . ?
C00N C00Y C016 119.8(2) . . ?
C010 C00Y C016 122.6(2) . . ?
C00R C00Z C011 117.9(2) . . ?
C00R C00Z C01C 120.3(2) . . ?
C011 C00Z C01C 121.8(2) . . ?
C00X C010 C00Y 117.3(2) . . ?
C00X C010 C01D 120.5(2) . . ?
C00Y C010 C01D 122.3(2) . . ?
C00V C011 C00Z 117.1(2) . . ?
C00V C011 C01B 119.7(2) . . ?
C00Z C011 C01B 123.2(2) . . ?
O00C C012 C019 123.9(2) . . ?
O00C C012 C01E 117.7(3) . . ?
C019 C012 C01E 118.4(3) . . ?
C00O C013 H01A 109.5 . . ?
C00O C013 H01B 109.5 . . ?
C00O C013 H01C 109.5 . . ?
H01A C013 H01B 109.5 . . ?
H01A C013 H01C 109.5 . . ?
H01B C013 H01C 109.5 . . ?
C4 C014 P001 117.01(16) . . ?
C4 C014 C2 120.0 . . ?
C2 C014 P001 122.80(16) . . ?
C0 C014 P001 121.5(2) . . ?
C6 C014 P001 120.5(3) . . ?
C6 C014 C0 117.2(3) . . ?
C014 C4 H4 120.0 . . ?
C5 C4 C014 120.0 . . ?
C5 C4 H4 120.0 . . ?
C4 C5 H5 120.0 . . ?
C4 C5 C01N 120.0 . . ?
C01N C5 H5 120.0 . . ?
C5 C01N H01N 120.0 . . ?
C3 C01N C5 120.0 . . ?
C3 C01N H01N 120.0 . . ?
C1 C01N H01D 120.7 . . ?
C7 C01N H01D 120.7 . . ?
C7 C01N C1 118.6(3) . . ?
C01N C3 H3 120.0 . . ?
C01N C3 C2 120.0 . . ?
C2 C3 H3 120.0 . . ?
C014 C2 H2 120.0 . . ?
C3 C2 C014 120.0 . . ?
C3 C2 H2 120.0 . . ?
C014 C0 H0 120.0 . . ?
C1 C0 C014 120.0(4) . . ?
C1 C0 H0 120.0 . . ?
C01N C1 H1 120.4 . . ?
C0 C1 C01N 119.2(4) . . ?
C0 C1 H1 120.4 . . ?
C01N C7 H7 118.9 . . ?
C01N C7 C6 122.2(5) . . ?
C6 C7 H7 118.9 . . ?
C014 C6 C7 122.0(5) . . ?
C014 C6 H6 119.0 . . ?
C7 C6 H6 119.0 . . ?
C01R C015 P002 123.2(2) . . ?
C01R C015 C01S 118.7(3) . . ?
C01S C015 P002 118.1(2) . . ?
C00Y C016 H01E 109.5 . . ?
C00Y C016 H01F 109.5 . . ?
C00Y C016 H01G 109.5 . . ?
H01E C016 H01F 109.5 . . ?
H01E C016 H01G 109.5 . . ?
H01F C016 H01G 109.5 . . ?
O00E C017 C01F 114.9(3) . . ?
O00E C017 C01G 124.9(3) . . ?
C01F C017 C01G 120.2(3) . . ?
C00L C018 H01H 109.5 . . ?
C00L C018 H01I 109.5 . . ?
C00L C018 H01J 109.5 . . ?
H01H C018 H01I 109.5 . . ?
H01H C018 H01J 109.5 . . ?
H01I C018 H01J 109.5 . . ?
C012 C019 H019 119.3 . . ?
C012 C019 C01J 121.4(3) . . ?
C01J C019 H019 119.3 . . ?
O00E C01A H12 109.5 . . ?
O00E C01A H 109.5 . . ?
O00E C01A HA 109.5 . . ?
H12 C01A H 109.5 . . ?
H12 C01A HA 109.5 . . ?
H C01A HA 109.5 . . ?
C011 C01B H01K 109.5 . . ?
C011 C01B H01L 109.5 . . ?
C011 C01B H01M 109.5 . . ?
H01K C01B H01L 109.5 . . ?
H01K C01B H01M 109.5 . . ?
H01L C01B H01M 109.5 . . ?
C00Z C01C H01O 109.5 . . ?
C00Z C01C H01P 109.5 . . ?
C00Z C01C H01Q 109.5 . . ?
H01O C01C H01P 109.5 . . ?
H01O C01C H01Q 109.5 . . ?
H01P C01C H01Q 109.5 . . ?
C010 C01D H01R 109.5 . . ?
C010 C01D H01S 109.5 . . ?
C010 C01D H01T 109.5 . . ?
H01R C01D H01S 109.5 . . ?
H01R C01D H01T 109.5 . . ?
H01S C01D H01T 109.5 . . ?
O00F C01E C012 114.7(3) . . ?
O00F C01E C01I 126.0(2) . . ?
C01I C01E C012 119.3(3) . . ?
O00G C01F C01P 120.7(3) . . ?
C017 C01F O00G 120.6(3) . . ?
C017 C01F C01P 118.7(4) . . ?
C017 C01G H13 119.3 . . ?
C017 C01G C01M 121.5(3) . . ?
C01M C01G H13 119.3 . . ?
C01T C01H P003 118.6(2) . . ?
C01T C01H C8 120.3(4) . . ?
C8 C01H P003 119.9(4) . . ?
C10 C01H P003 123.5(5) . . ?
C10 C01H C01T 112.8(8) . . ?
C01E C01I H17 119.1 . . ?
C01K C01I C01E 121.9(3) . . ?
C01K C01I H17 119.1 . . ?
C019 C01J H18 119.7 . . ?
C01K C01J C019 120.6(3) . . ?
C01K C01J H18 119.7 . . ?
C01I C01K C01X 121.3(3) . . ?
C01J C01K C01I 118.5(3) . . ?
C01J C01K C01X 120.2(4) . . ?
C01U C01L H01U 120.1 . . ?
C01W C01L H01U 120.1 . . ?
C01W C01L C01U 119.8(3) . . ?
C01G C01M C01V 120.5(3) . . ?
C01Q C01M C01G 117.5(4) . . ?
C01Q C01M C01V 122.0(3) . . ?
O00F C01O H19 109.5 . . ?
O00F C01O HB 109.5 . . ?
O00F C01O HC 109.5 . . ?
H19 C01O HB 109.5 . . ?
H19 C01O HC 109.5 . . ?
HB C01O HC 109.5 . . ?
C01F C01P H14 120.7 . . ?
C01Q C01P C01F 118.6(3) . . ?
C01Q C01P H14 120.7 . . ?
C01M C01Q C01P 123.4(3) . . ?
C01M C01Q H15 118.3 . . ?
C01P C01Q H15 118.3 . . ?
C015 C01R H01V 120.3 . . ?
C015 C01R C01W 119.5(3) . . ?
C01W C01R H01V 120.3 . . ?
C015 C01S H01W 120.0 . . ?
C015 C01S C01U 120.1(4) . . ?
C01U C01S H01W 120.0 . . ?
C01H C01T H01X 119.7 . . ?
C01H C01T C01Y 120.6(4) . . ?
C01Y C01T H01X 119.7 . . ?
C01L C01U C01S 120.7(4) . . ?
C01L C01U H01Y 119.7 . . ?
C01S C01U H01Y 119.7 . . ?
C01M C01V HD 108.9 . . ?
C01M C01V HE 108.9 . . ?
C01M C01V H16 107.2 . . ?
C01M C01V HF 107.2 . . ?
C01M C01V C14 120.3(4) . . ?
HD C01V HE 107.7 . . ?
H16 C01V HF 106.9 . . ?
C12 C01V C01M 113.4(4) . . ?
C12 C01V HD 108.9 . . ?
C12 C01V HE 108.9 . . ?
C14 C01V H16 107.2 . . ?
C14 C01V HF 107.2 . . ?
C01L C01W C01R 121.3(4) . . ?
C01L C01W H01Z 119.3 . . ?
C01R C01W H01Z 119.3 . . ?
C01K C01X H20 108.6 . . ?
C01K C01X HG 108.6 . . ?
H20 C01X HG 107.6 . . ?
C01Z C01X C01K 114.7(3) . . ?
C01Z C01X H20 108.6 . . ?
C01Z C01X HG 108.6 . . ?
C01T C01Y H01 120.1 . . ?
C021 C01Y C01T 119.7(4) . . ?
C021 C01Y H01 120.1 . . ?
C01X C01Z H21 114.2 . . ?
C026 C01Z C01X 131.5(6) . . ?
C026 C01Z H21 114.2 . . ?
C01H C8 H8 120.9 . . ?
C9 C8 C01H 118.2(7) . . ?
C9 C8 H8 120.9 . . ?
C01Y C021 H02A 120.1 . . ?
C01Y C021 H021 123.9 . . ?
C01Y C021 C9 119.8(4) . . ?
C9 C021 H02A 120.1 . . ?
C11 C021 C01Y 112.3(10) . . ?
C11 C021 H021 123.9 . . ?
C01V C12 H12A 117.9 . . ?
C01V C12 C13 124.2(8) . . ?
C13 C12 H12A 117.9 . . ?
C01Z C026 H02B 120.0 . . ?
C01Z C026 H02C 120.0 . . ?
H02B C026 H02C 120.0 . . ?
C8 C9 C021 118.2(7) . . ?
C8 C9 H9 120.9 . . ?
C021 C9 H9 120.9 . . ?
C12 C13 H13A 120.0 . . ?
C12 C13 H13B 120.0 . . ?
H13A C13 H13B 120.0 . . ?
C01H C10 H10 119.5 . . ?
C01H C10 C11 121.0(12) . . ?
C11 C10 H10 119.5 . . ?
C021 C11 C10 119.2(11) . . ?
C021 C11 H11 120.4 . . ?
C10 C11 H11 120.4 . . ?
C01V C14 H14A 119.3 . . ?
C15 C14 C01V 121.4(8) . . ?
C15 C14 H14A 119.3 . . ?
C14 C15 H15A 120.0 . . ?
C14 C15 H15B 120.0 . . ?
H15A C15 H15B 120.0 . . ?

loop_
_geom_bond_atom_site_label_1
_geom_bond_atom_site_label_2
_geom_bond_distance
_geom_bond_site_symmetry_2
_geom_bond_publ_flag
P001 O004 1.4696(15) . ?
P001 O005 1.5781(15) . ?
P001 O006 1.5848(15) . ?
P001 C014 1.7729(17) . ?
P002 O007 1.5868(16) . ?
P002 O009 1.5917(16) . ?
P002 O00B 1.4597(18) . ?
P002 C015 1.783(3) . ?
P003 O008 1.5883(17) . ?
P003 O00A 1.5821(17) . ?
P003 O00D 1.4632(19) . ?
P003 C01H 1.780(3) . ?
O005 C00H 1.416(2) . ?
O006 C00N 1.412(2) . ?
O007 C00V 1.416(3) . ?
O008 C00W 1.417(2) . ?
O009 C00X 1.415(3) . ?
O00A C00R 1.410(3) . ?
O00C H00H 0.8400 . ?
O00C C012 1.357(3) . ?
O00E C017 1.365(3) . ?
O00E C01A 1.421(3) . ?
O00F C01E 1.362(4) . ?
O00F C01O 1.432(3) . ?
O00G H00G 0.8400 . ?
O00G C01F 1.370(4) . ?
C00H C00I 1.393(3) . ?
C00H C00L 1.390(3) . ?
C00I C00P 1.522(3) . ?
C00I C00Q 1.410(3) . ?
C00J C00M 1.405(3) . ?
C00J C00N 1.391(3) . ?
C00J C00P 1.529(3) . ?
C00K C00R 1.393(3) . ?
C00K C00S 1.519(3) . ?
C00K C00U 1.398(3) . ?
C00L C00O 1.399(3) . ?
C00L C018 1.504(3) . ?
C00M C00T 1.524(3) . ?
C00M C00X 1.393(3) . ?
C00N C00Y 1.387(3) . ?
C00O C00W 1.386(3) . ?
C00O C013 1.504(3) . ?
C00P H00A 0.9900 . ?
C00P H00B 0.9900 . ?
C00Q C00S 1.528(3) . ?
C00Q C00W 1.393(3) . ?
C00R C00Z 1.388(3) . ?
C00S H00C 0.9900 . ?
C00S H00D 0.9900 . ?
C00T H00E 0.9900 . ?
C00T H00F 0.9900 . ?
C00T C00U 1.528(3) . ?
C00U C00V 1.392(3) . ?
C00V C011 1.389(3) . ?
C00X C010 1.390(3) . ?
C00Y C010 1.396(3) . ?
C00Y C016 1.509(3) . ?
C00Z C011 1.397(3) . ?
C00Z C01C 1.512(3) . ?
C010 C01D 1.507(3) . ?
C011 C01B 1.503(3) . ?
C012 C019 1.384(4) . ?
C012 C01E 1.407(3) . ?
C013 H01A 0.9800 . ?
C013 H01B 0.9800 . ?
C013 H01C 0.9800 . ?
C014 C4 1.3900 . ?
C014 C2 1.3900 . ?
C014 C0 1.418(5) . ?
C014 C6 1.322(6) . ?
C4 H4 0.9500 . ?
C4 C5 1.3900 . ?
C5 H5 0.9500 . ?
C5 C01N 1.3900 . ?
C01N H01D 0.9500 . ?
C01N H01N 0.9500 . ?
C01N C3 1.3900 . ?
C01N C1 1.401(7) . ?
C01N C7 1.295(7) . ?
C3 H3 0.9500 . ?
C3 C2 1.3900 . ?
C2 H2 0.9500 . ?
C0 H0 0.9500 . ?
C0 C1 1.384(7) . ?
C1 H1 0.9500 . ?
C7 H7 0.9500 . ?
C7 C6 1.390(7) . ?
C6 H6 0.9500 . ?
C015 C01R 1.370(4) . ?
C015 C01S 1.383(4) . ?
C016 H01E 0.9800 . ?
C016 H01F 0.9800 . ?
C016 H01G 0.9800 . ?
C017 C01F 1.368(4) . ?
C017 C01G 1.394(4) . ?
C018 H01H 0.9800 . ?
C018 H01I 0.9800 . ?
C018 H01J 0.9800 . ?
C019 H019 0.9500 . ?
C019 C01J 1.387(4) . ?
C01A H12 0.9800 . ?
C01A H 0.9800 . ?
C01A HA 0.9800 . ?
C01B H01K 0.9800 . ?
C01B H01L 0.9800 . ?
C01B H01M 0.9800 . ?
C01C H01O 0.9800 . ?
C01C H01P 0.9800 . ?
C01C H01Q 0.9800 . ?
C01D H01R 0.9800 . ?
C01D H01S 0.9800 . ?
C01D H01T 0.9800 . ?
C01E C01I 1.391(4) . ?
C01F C01P 1.410(5) . ?
C01G H13 0.9500 . ?
C01G C01M 1.396(4) . ?
C01H C01T 1.376(5) . ?
C01H C8 1.452(9) . ?
C01H C10 1.328(12) . ?
C01I H17 0.9500 . ?
C01I C01K 1.382(5) . ?
C01J H18 0.9500 . ?
C01J C01K 1.381(4) . ?
C01K C01X 1.535(5) . ?
C01L H01U 0.9500 . ?
C01L C01U 1.344(6) . ?
C01L C01W 1.343(6) . ?
C01M C01Q 1.331(6) . ?
C01M C01V 1.540(5) . ?
C01O H19 0.9800 . ?
C01O HB 0.9800 . ?
C01O HC 0.9800 . ?
C01P H14 0.9500 . ?
C01P C01Q 1.399(6) . ?
C01Q H15 0.9500 . ?
C01R H01V 0.9500 . ?
C01R C01W 1.389(5) . ?
C01S H01W 0.9500 . ?
C01S C01U 1.383(5) . ?
C01T H01X 0.9500 . ?
C01T C01Y 1.382(5) . ?
C01U H01Y 0.9500 . ?
C01V HD 0.9900 . ?
C01V HE 0.9900 . ?
C01V H16 0.9900 . ?
C01V HF 0.9900 . ?
C01V C12 1.314(8) . ?
C01V C14 1.561(11) . ?
C01W H01Z 0.9500 . ?
C01X H20 0.9900 . ?
C01X HG 0.9900 . ?
C01X C01Z 1.417(7) . ?
C01Y H01 0.9500 . ?
C01Y C021 1.356(8) . ?
C01Z H21 0.9500 . ?
C01Z C026 1.242(7) . ?
C8 H8 0.9500 . ?
C8 C9 1.361(10) . ?
C021 H02A 0.9500 . ?
C021 H021 0.9500 . ?
C021 C9 1.493(13) . ?
C021 C11 1.285(16) . ?
C12 H12A 0.9500 . ?
C12 C13 1.415(12) . ?
C026 H02B 0.9500 . ?
C026 H02C 0.9500 . ?
C9 H9 0.9500 . ?
C13 H13A 0.9500 . ?
C13 H13B 0.9500 . ?
C10 H10 0.9500 . ?
C10 C11 1.419(16) . ?
C11 H11 0.9500 . ?
C14 H14A 0.9500 . ?
C14 C15 1.240(12) . ?
C15 H15A 0.9500 . ?
C15 H15B 0.9500 . ?

loop_
_geom_torsion_atom_site_label_1
_geom_torsion_atom_site_label_2
_geom_torsion_atom_site_label_3
_geom_torsion_atom_site_label_4
_geom_torsion
_geom_torsion_site_symmetry_1
_geom_torsion_site_symmetry_2
_geom_torsion_site_symmetry_3
_geom_torsion_site_symmetry_4
_geom_torsion_publ_flag
P001 O005 C00H C00I -78.7(2) . . . . ?
P001 O005 C00H C00L 105.31(18) . . . . ?
P001 O006 C00N C00J 78.2(2) . . . . ?
P001 O006 C00N C00Y -106.21(18) . . . . ?
P001 C014 C4 C5 -175.08(17) . . . . ?
P001 C014 C2 C3 174.78(18) . . . . ?
P001 C014 C0 C1 -171.4(5) . . . . ?
P001 C014 C6 C7 173.1(7) . . . . ?
P002 O007 C00V C00U 82.0(2) . . . . ?
P002 O007 C00V C011 -102.58(19) . . . . ?
P002 O009 C00X C00M -81.7(2) . . . . ?
P002 O009 C00X C010 102.02(19) . . . . ?
P002 C015 C01R C01W 179.2(3) . . . . ?
P002 C015 C01S C01U 179.5(3) . . . . ?
P003 O008 C00W C00O -97.3(2) . . . . ?
P003 O008 C00W C00Q 86.8(2) . . . . ?
P003 O00A C00R C00K -83.8(2) . . . . ?
P003 O00A C00R C00Z 101.6(2) . . . . ?
P003 C01H C01T C01Y -178.0(3) . . . . ?
P003 C01H C8 C9 179.2(6) . . . . ?
P003 C01H C10 C11 168.2(12) . . . . ?
O004 P001 O005 C00H -29.99(18) . . . . ?
O004 P001 O006 C00N 29.41(17) . . . . ?
O004 P001 C014 C4 54.7(6) . . . . ?
O004 P001 C014 C2 -120.2(6) . . . . ?
O004 P001 C014 C0 103.4(4) . . . . ?
O004 P001 C014 C6 -66.2(6) . . . . ?
O005 P001 O006 C00N -95.00(15) . . . . ?
O005 P001 C014 C4 -179.5(6) . . . . ?
O005 P001 C014 C2 5.6(6) . . . . ?
O005 P001 C014 C0 -130.8(4) . . . . ?
O005 P001 C014 C6 59.7(6) . . . . ?
O005 C00H C00I C00P 1.9(3) . . . . ?
O005 C00H C00I C00Q -173.94(16) . . . . ?
O005 C00H C00L C00O 172.89(17) . . . . ?
O005 C00H C00L C018 -5.5(3) . . . . ?
O006 P001 O005 C00H 94.25(15) . . . . ?
O006 P001 C014 C4 -70.0(6) . . . . ?
O006 P001 C014 C2 115.1(6) . . . . ?
O006 P001 C014 C0 -21.3(4) . . . . ?
O006 P001 C014 C6 169.1(6) . . . . ?
O006 C00N C00Y C010 -175.25(17) . . . . ?
O006 C00N C00Y C016 2.8(3) . . . . ?
O007 P002 O009 C00X 93.47(16) . . . . ?
O007 P002 C015 C01R 86.6(3) . . . . ?
O007 P002 C015 C01S -92.8(3) . . . . ?
O007 C00V C011 C00Z -172.48(18) . . . . ?
O007 C00V C011 C01B 7.4(3) . . . . ?
O008 P003 O00A C00R 85.12(18) . . . . ?
O008 P003 C01H C01T -72.2(3) . . . . ?
O008 P003 C01H C8 95.3(6) . . . . ?
O008 P003 C01H C10 134.8(16) . . . . ?
O009 P002 O007 C00V -92.29(16) . . . . ?
O009 P002 C015 C01R -20.8(3) . . . . ?
O009 P002 C015 C01S 159.8(2) . . . . ?
O009 C00X C010 C00Y 178.03(18) . . . . ?
O009 C00X C010 C01D -1.2(3) . . . . ?
O00A P003 O008 C00W -86.94(17) . . . . ?
O00A P003 C01H C01T 179.5(3) . . . . ?
O00A P003 C01H C8 -13.0(6) . . . . ?
O00A P003 C01H C10 26.5(16) . . . . ?
O00A C00R C00Z C011 169.48(18) . . . . ?
O00A C00R C00Z C01C -11.3(3) . . . . ?
O00B P002 O007 C00V 34.14(19) . . . . ?
O00B P002 O009 C00X -32.58(19) . . . . ?
O00B P002 C015 C01R -147.7(3) . . . . ?
O00B P002 C015 C01S 32.9(3) . . . . ?
O00C C012 C019 C01J 178.8(2) . . . . ?
O00C C012 C01E O00F 0.6(3) . . . . ?
O00C C012 C01E C01I -179.9(2) . . . . ?
O00D P003 O008 C00W 40.22(19) . . . . ?
O00D P003 O00A C00R -40.9(2) . . . . ?
O00D P003 C01H C01T 52.7(3) . . . . ?
O00D P003 C01H C8 -139.8(6) . . . . ?
O00D P003 C01H C10 -100.3(16) . . . . ?
O00E C017 C01F O00G 1.9(4) . . . . ?
O00E C017 C01F C01P -177.1(2) . . . . ?
O00E C017 C01G C01M 179.3(2) . . . . ?
O00F C01E C01I C01K -178.7(2) . . . . ?
O00G C01F C01P C01Q 178.1(3) . . . . ?
C00H C00I C00P C00J 87.1(2) . . . . ?
C00H C00I C00Q C00S -179.60(18) . . . . ?
C00H C00I C00Q C00W 0.9(3) . . . . ?
C00H C00L C00O C00W 1.3(3) . . . . ?
C00H C00L C00O C013 -177.85(19) . . . . ?
C00I C00H C00L C00O -2.8(3) . . . . ?
C00I C00H C00L C018 178.7(2) . . . . ?
C00I C00Q C00S C00K 91.3(2) . . . . ?
C00I C00Q C00W O008 173.03(17) . . . . ?
C00I C00Q C00W C00O -2.4(3) . . . . ?
C00J C00M C00T C00U -91.0(2) . . . . ?
C00J C00M C00X O009 -176.75(17) . . . . ?
C00J C00M C00X C010 -0.8(3) . . . . ?
C00J C00N C00Y C010 0.0(3) . . . . ?
C00J C00N C00Y C016 178.00(19) . . . . ?
C00K C00R C00Z C011 -4.8(3) . . . . ?
C00K C00R C00Z C01C 174.5(2) . . . . ?
C00K C00U C00V O007 171.02(17) . . . . ?
C00K C00U C00V C011 -3.9(3) . . . . ?
C00L C00H C00I C00P 177.49(18) . . . . ?
C00L C00H C00I C00Q 1.6(3) . . . . ?
C00L C00O C00W O008 -174.28(18) . . . . ?
C00L C00O C00W C00Q 1.2(3) . . . . ?
C00M C00J C00N O006 176.27(17) . . . . ?
C00M C00J C00N C00Y 1.2(3) . . . . ?
C00M C00J C00P C00I 94.3(2) . . . . ?
C00M C00T C00U C00K 97.8(2) . . . . ?
C00M C00T C00U C00V -85.9(2) . . . . ?
C00M C00X C010 C00Y 2.0(3) . . . . ?
C00M C00X C010 C01D -177.2(2) . . . . ?
C00N C00J C00M C00T -176.86(17) . . . . ?
C00N C00J C00M C00X -0.8(3) . . . . ?
C00N C00J C00P C00I -91.6(2) . . . . ?
C00N C00Y C010 C00X -1.5(3) . . . . ?
C00N C00Y C010 C01D 177.7(2) . . . . ?
C00P C00I C00Q C00S 4.7(3) . . . . ?
C00P C00I C00Q C00W -174.75(18) . . . . ?
C00P C00J C00M C00T -2.6(3) . . . . ?
C00P C00J C00M C00X 173.53(18) . . . . ?
C00P C00J C00N O006 1.8(3) . . . . ?
C00P C00J C00N C00Y -173.27(19) . . . . ?
C00Q C00I C00P C00J -97.3(2) . . . . ?
C00R C00K C00S C00Q 85.9(2) . . . . ?
C00R C00K C00U C00T 177.20(18) . . . . ?
C00R C00K C00U C00V 0.9(3) . . . . ?
C00R C00Z C011 C00V 1.7(3) . . . . ?
C00R C00Z C011 C01B -178.2(2) . . . . ?
C00S C00K C00R O00A 7.5(3) . . . . ?
C00S C00K C00R C00Z -178.40(19) . . . . ?
C00S C00K C00U C00T -0.9(3) . . . . ?
C00S C00K C00U C00V -177.23(17) . . . . ?
C00S C00Q C00W O008 -6.5(3) . . . . ?
C00S C00Q C00W C00O 178.12(19) . . . . ?
C00T C00M C00X O009 -0.5(3) . . . . ?
C00T C00M C00X C010 175.43(19) . . . . ?
C00T C00U C00V O007 -5.5(3) . . . . ?
C00T C00U C00V C011 179.61(19) . . . . ?
C00U C00K C00R O00A -170.69(17) . . . . ?
C00U C00K C00R C00Z 3.4(3) . . . . ?
C00U C00K C00S C00Q -96.0(2) . . . . ?
C00U C00V C011 C00Z 2.6(3) . . . . ?
C00U C00V C011 C01B -177.5(2) . . . . ?
C00W C00Q C00S C00K -89.2(2) . . . . ?
C00X C00M C00T C00U 92.9(2) . . . . ?
C012 C019 C01J C01K 0.3(4) . . . . ?
C012 C01E C01I C01K 1.8(4) . . . . ?
C013 C00O C00W O008 4.9(3) . . . . ?
C013 C00O C00W C00Q -179.6(2) . . . . ?
C014 P001 O005 C00H -157.34(15) . . . . ?
C014 P001 O006 C00N 155.81(15) . . . . ?
C014 C4 C5 C01N 0.0 . . . . ?
C014 C0 C1 C01N -5.2(9) . . . . ?
C4 C014 C2 C3 0.0 . . . . ?
C4 C5 C01N C3 0.0 . . . . ?
C5 C01N C3 C2 0.0 . . . . ?
C01N C3 C2 C014 0.0 . . . . ?
C01N C7 C6 C014 2.4(15) . . . . ?
C2 C014 C4 C5 0.0 . . . . ?
C0 C014 C6 C7 3.2(11) . . . . ?
C1 C01N C7 C6 -9.4(13) . . . . ?
C7 C01N C1 C0 10.7(10) . . . . ?
C6 C014 C0 C1 -1.5(8) . . . . ?
C015 P002 O007 C00V 160.99(17) . . . . ?
C015 P002 O009 C00X -160.19(16) . . . . ?
C015 C01R C01W C01L 2.0(7) . . . . ?
C015 C01S C01U C01L 0.8(6) . . . . ?
C016 C00Y C010 C00X -179.5(2) . . . . ?
C016 C00Y C010 C01D -0.3(3) . . . . ?
C017 C01F C01P C01Q -2.8(4) . . . . ?
C017 C01G C01M C01Q -1.4(4) . . . . ?
C017 C01G C01M C01V 176.1(3) . . . . ?
C018 C00L C00O C00W 179.8(2) . . . . ?
C018 C00L C00O C013 0.6(3) . . . . ?
C019 C012 C01E O00F 178.9(2) . . . . ?
C019 C012 C01E C01I -1.5(3) . . . . ?
C019 C01J C01K C01I -0.1(4) . . . . ?
C019 C01J C01K C01X 178.7(3) . . . . ?
C01A O00E C017 C01F 160.2(2) . . . . ?
C01A O00E C017 C01G -20.9(4) . . . . ?
C01C C00Z C011 C00V -177.5(2) . . . . ?
C01C C00Z C011 C01B 2.6(3) . . . . ?
C01E C012 C019 C01J 0.5(4) . . . . ?
C01E C01I C01K C01J -0.9(4) . . . . ?
C01E C01I C01K C01X -179.8(3) . . . . ?
C01F C017 C01G C01M -1.9(4) . . . . ?
C01F C01P C01Q C01M -0.5(5) . . . . ?
C01G C017 C01F O00G -177.0(2) . . . . ?
C01G C017 C01F C01P 3.9(4) . . . . ?
C01G C01M C01Q C01P 2.5(5) . . . . ?
C01G C01M C01V C12 -67.7(5) . . . . ?
C01G C01M C01V C14 -103.6(6) . . . . ?
C01H P003 O008 C00W 166.58(18) . . . . ?
C01H P003 O00A C00R -168.10(19) . . . . ?
C01H C01T C01Y C021 -0.1(8) . . . . ?
C01H C8 C9 C021 -1.0(11) . . . . ?
C01H C10 C11 C021 19(3) . . . . ?
C01I C01K C01X C01Z -121.3(5) . . . . ?
C01J C01K C01X C01Z 59.8(6) . . . . ?
C01K C01X C01Z C026 -111.0(6) . . . . ?
C01M C01V C12 C13 -142.7(9) . . . . ?
C01M C01V C14 C15 -120.8(8) . . . . ?
C01O O00F C01E C012 -171.9(2) . . . . ?
C01O O00F C01E C01I 8.6(4) . . . . ?
C01Q C01M C01V C12 109.7(5) . . . . ?
C01Q C01M C01V C14 73.8(6) . . . . ?
C01R C015 C01S C01U 0.0(5) . . . . ?
C01S C015 C01R C01W -1.4(6) . . . . ?
C01T C01H C8 C9 -13.5(10) . . . . ?
C01T C01H C10 C11 13.8(19) . . . . ?
C01T C01Y C021 C9 -14.6(11) . . . . ?
C01T C01Y C021 C11 31.9(17) . . . . ?
C01U C01L C01W C01R -1.1(7) . . . . ?
C01V C01M C01Q C01P -174.9(3) . . . . ?
C01W C01L C01U C01S -0.3(7) . . . . ?
C01Y C021 C9 C8 15.1(13) . . . . ?
C01Y C021 C11 C10 -41(2) . . . . ?
C8 C01H C01T C01Y 14.5(8) . . . . ?
C10 C01H C01T C01Y -22.3(14) . . . . ?
